data_4511041
loop_
_publ_author_name
'Yang, Jin'
'Ma, Jian-Fang'
'Liu, Ying-Ying'
'Ma, Ji-Cheng'
'Batten, Stuart R.'

_publ_section_title
;
 A Series of Lead(II) Complexes with \p&#x2212;\p Stackings: Structural
 Diversities by Varying the Ligands
;
_journal_issue 4
_journal_name_full 'Crystal Growth &amp; Design'
_journal_page_first 1894
_journal_paper_doi 10.1021/cg801085d
_journal_volume 9
_journal_year 2009
_chemical_formula_moiety 'C24 H18 N4 O4 Pb'
_chemical_formula_sum 'C24 H18 N4 O4 Pb'
_chemical_formula_weight 633.61
_chemical_name_systematic
;
 ?
;
_space_group_IT_number 2
_symmetry_cell_setting triclinic
_symmetry_space_group_name_Hall '-P 1'
_symmetry_space_group_name_H-M 'P -1'
_atom_sites_solution_hydrogens geom
_atom_sites_solution_primary direct
_atom_sites_solution_secondary difmap
_audit_creation_method SHELXL-97
_cell_angle_alpha 90.86(3)
_cell_angle_beta 98.33(3)
_cell_angle_gamma 111.80(3)
_cell_formula_units_Z 2
_cell_length_a 8.5905(17)
_cell_length_b 9.984(2)
_cell_length_c 13.171(3)
_cell_measurement_reflns_used 8961
_cell_measurement_temperature 293(2)
_cell_measurement_theta_max 27.47
_cell_measurement_theta_min 3.14
_cell_volume 1034.9(4)
_computing_cell_refinement PROCESS-AUTO
_computing_data_collection 'PROCESS-AUTO (Rigaku, 1998)'
_computing_data_reduction PROCESS-AUTO
_computing_molecular_graphics 'SHELXTL-PLUS (Sheldrick, 1990)'
_computing_publication_material SHELXL-97
_computing_structure_refinement 'SHELXL-97 (Sheldrick, 1997)'
_computing_structure_solution 'SHELXS-97 (Sheldrick, 1997)'
_diffrn_ambient_temperature 293(2)
_diffrn_detector_area_resol_mean 10.0
_diffrn_measured_fraction_theta_full 0.997
_diffrn_measured_fraction_theta_max 0.988
_diffrn_measurement_device_type 'Rigaku R-AXIS RAPID'
_diffrn_measurement_method '\w scan'
_diffrn_radiation_monochromator graphite
_diffrn_radiation_source 'rotorating anode'
_diffrn_radiation_type MoK\a
_diffrn_radiation_wavelength 0.71073
_diffrn_reflns_av_R_equivalents 0.0376
_diffrn_reflns_av_sigmaI/netI 0.0503
_diffrn_reflns_limit_h_max 11
_diffrn_reflns_limit_h_min -11
_diffrn_reflns_limit_k_max 12
_diffrn_reflns_limit_k_min -12
_diffrn_reflns_limit_l_max 17
_diffrn_reflns_limit_l_min -14
_diffrn_reflns_number 10210
_diffrn_reflns_theta_full 25.00
_diffrn_reflns_theta_max 27.47
_diffrn_reflns_theta_min 3.14
_diffrn_standards_decay_% none
_diffrn_standards_interval_count none
_diffrn_standards_number none
_exptl_absorpt_coefficient_mu 8.193
_exptl_absorpt_correction_type multi-scan
_exptl_absorpt_process_details 'ABSCOR (Higashi, 1995)'
_exptl_crystal_colour 'pale yellow'
_exptl_crystal_density_diffrn 2.033
_exptl_crystal_density_method 'not measured'
_exptl_crystal_description block
_exptl_crystal_F_000 608
_exptl_crystal_size_max 0.447
_exptl_crystal_size_mid 0.116
_exptl_crystal_size_min 0.110
_refine_diff_density_max 1.321
_refine_diff_density_min -1.178
_refine_diff_density_rms 0.178
_refine_ls_extinction_method none
_refine_ls_goodness_of_fit_ref 1.139
_refine_ls_hydrogen_treatment constr
_refine_ls_matrix_type full
_refine_ls_number_parameters 298
_refine_ls_number_reflns 4677
_refine_ls_number_restraints 0
_refine_ls_restrained_S_all 1.139
_refine_ls_R_factor_all 0.0466
_refine_ls_R_factor_gt 0.0374
_refine_ls_shift/su_max 0.001
_refine_ls_shift/su_mean 0.000
_refine_ls_structure_factor_coef Fsqd
_refine_ls_weighting_details 'calc w=1/[\s^2^(Fo^2^)+(0.0000P)^2^+7.7682P] where P=(Fo^2^+2Fc^2^)/3'
_refine_ls_weighting_scheme calc
_refine_ls_wR_factor_gt 0.0831
_refine_ls_wR_factor_ref 0.0861
_reflns_number_gt 4115
_reflns_number_total 4677
_reflns_threshold_expression >2sigma(I)
_cod_data_source_file cg801085d_si_002.cif
_cod_data_source_block compound8
_cod_depositor_comments
;
The following automatic conversions were performed:

'_symmetry_cell_setting' value 'Triclinic' changed to 'triclinic'
according to
/usr/data/users/saulius/automatic-downloads/retrospective/ACS/lib/dictionaries/cif_core.dic
dictionary named 'cif_core.dic' version 2.4.2 from 2011-04-26.

Automatic conversion script
Id: cif_fix_values 2281 2013-09-26 08:29:07Z andrius 
;
_cod_original_sg_symbol_Hall '-p 1'
_cod_database_code 4511041

loop_
_symmetry_equiv_pos_as_xyz
'x, y, z'
'-x, -y, -z'

loop_
_atom_site_label
_atom_site_type_symbol
_atom_site_fract_x
_atom_site_fract_y
_atom_site_fract_z
_atom_site_U_iso_or_equiv
_atom_site_adp_type
_atom_site_occupancy
_atom_site_symmetry_multiplicity
_atom_site_calc_flag
_atom_site_refinement_flags
C1 C 0.3474(9) 0.1409(9) 0.6369(5) 0.0386(18) Uani 1 1 d .
H1 H 0.3467 0.1111 0.5696 0.046 Uiso 1 1 calc R
C2 C 0.2336(10) 0.2082(10) 0.6544(5) 0.0417(19) Uani 1 1 d .
H2 H 0.1597 0.2216 0.6002 0.050 Uiso 1 1 calc R
C3 C 0.2359(10) 0.2512(10) 0.7499(6) 0.045(2) Uani 1 1 d .
H3 H 0.1610 0.2942 0.7634 0.054 Uiso 1 1 calc R
C4 C 0.3498(9) 0.2331(8) 0.8323(5) 0.0297(15) Uani 1 1 d .
C5 C 0.4578(8) 0.1645(7) 0.8086(5) 0.0262(14) Uani 1 1 d .
C6 C 0.5821(8) 0.1443(7) 0.8889(5) 0.0270(14) Uani 1 1 d .
C7 C 0.8034(9) 0.0691(9) 0.9335(5) 0.0356(17) Uani 1 1 d .
H7 H 0.8768 0.0283 0.9138 0.043 Uiso 1 1 calc R
C8 C 0.8219(9) 0.1119(9) 1.0372(5) 0.0382(18) Uani 1 1 d .
H8 H 0.9051 0.0994 1.0853 0.046 Uiso 1 1 calc R
C9 C 0.7152(9) 0.1725(8) 1.0669(5) 0.0348(16) Uani 1 1 d .
H9 H 0.7239 0.2013 1.1357 0.042 Uiso 1 1 calc R
C10 C 0.5923(8) 0.1905(7) 0.9917(5) 0.0264(14) Uani 1 1 d .
C11 C 0.4739(8) 0.2546(7) 1.0139(5) 0.0263(14) Uani 1 1 d .
C12 C 0.3610(9) 0.2779(8) 0.9375(5) 0.0305(15) Uani 1 1 d .
C13 C 0.3286(9) 0.3649(8) 1.0790(5) 0.0316(15) Uani 1 1 d .
C14 C 0.2719(9) 0.4388(8) 1.1536(5) 0.0343(16) Uani 1 1 d .
C15 C 0.3488(10) 0.4698(9) 1.2562(6) 0.0414(18) Uani 1 1 d .
H15 H 0.4387 0.4420 1.2803 0.050 Uiso 1 1 calc R
C16 C 0.2892(12) 0.5433(10) 1.3226(6) 0.051(2) Uani 1 1 d .
H16 H 0.3382 0.5630 1.3916 0.061 Uiso 1 1 calc R
C17 C 0.1598(13) 0.5862(10) 1.2868(8) 0.060(3) Uani 1 1 d .
H17 H 0.1211 0.6355 1.3313 0.072 Uiso 1 1 calc R
C18 C 0.0851(13) 0.5567(10) 1.1838(8) 0.057(2) Uani 1 1 d .
H18 H -0.0035 0.5860 1.1595 0.069 Uiso 1 1 calc R
C19 C 0.1415(10) 0.4850(9) 1.1187(6) 0.0439(19) Uani 1 1 d .
H19 H 0.0919 0.4665 1.0497 0.053 Uiso 1 1 calc R
C20 C 0.8996(9) -0.1448(8) 0.6747(5) 0.0340(16) Uani 1 1 d .
C21 C 1.0394(9) -0.2013(9) 0.6842(5) 0.0360(17) Uani 1 1 d .
H21A H 1.0230 -0.2686 0.7377 0.043 Uiso 1 1 calc R
H21B H 1.1463 -0.1210 0.7067 0.043 Uiso 1 1 calc R
C22 C 1.0543(10) -0.2771(10) 0.5868(6) 0.0431(19) Uani 1 1 d .
H22A H 1.0778 -0.2088 0.5340 0.052 Uiso 1 1 calc R
H22B H 0.9464 -0.3551 0.5620 0.052 Uiso 1 1 calc R
C23 C 0.3674(8) -0.2225(8) 0.6182(5) 0.0308(15) Uani 1 1 d .
C24 C 0.1954(10) -0.3396(9) 0.6036(6) 0.0440(19) Uani 1 1 d .
H24A H 0.1835 -0.3954 0.6636 0.053 Uiso 1 1 calc R
H24B H 0.1828 -0.4042 0.5445 0.053 Uiso 1 1 calc R
N1 N 0.6876(7) 0.0834(6) 0.8615(4) 0.0301(13) Uani 1 1 d .
N2 N 0.4547(7) 0.1180(7) 0.7108(4) 0.0313(13) Uani 1 1 d .
N3 N 0.4507(8) 0.3091(7) 1.1038(4) 0.0328(13) Uani 1 1 d .
H3A H 0.5030 0.3084 1.1645 0.039 Uiso 1 1 calc R
N4 N 0.2699(8) 0.3475(7) 0.9786(4) 0.0349(14) Uani 1 1 d .
O1 O 0.8763(7) -0.0898(7) 0.7566(4) 0.0446(14) Uani 1 1 d .
O2 O 0.8094(8) -0.1555(8) 0.5896(4) 0.0557(17) Uani 1 1 d .
O3 O 0.4644(6) -0.1972(6) 0.7057(4) 0.0374(12) Uani 1 1 d .
O4 O 0.4093(7) -0.1445(7) 0.5468(4) 0.0452(13) Uani 1 1 d .
Pb1 Pb 0.68269(3) 0.02060(3) 0.66866(2) 0.03056(9) Uani 1 1 d .

loop_
_atom_site_aniso_label
_atom_site_aniso_U_11
_atom_site_aniso_U_22
_atom_site_aniso_U_33
_atom_site_aniso_U_23
_atom_site_aniso_U_13
_atom_site_aniso_U_12
C1 0.041(4) 0.060(5) 0.018(3) 0.000(3) 0.002(3) 0.024(4)
C2 0.048(5) 0.067(6) 0.020(3) 0.005(3) -0.006(3) 0.038(4)
C3 0.044(5) 0.066(6) 0.040(4) 0.006(4) 0.001(3) 0.038(4)
C4 0.035(4) 0.035(4) 0.026(3) 0.006(3) 0.008(3) 0.019(3)
C5 0.031(3) 0.032(4) 0.019(3) 0.002(3) 0.003(3) 0.015(3)
C6 0.029(3) 0.032(4) 0.021(3) 0.004(3) 0.003(3) 0.013(3)
C7 0.034(4) 0.050(5) 0.029(4) -0.003(3) 0.000(3) 0.025(4)
C8 0.039(4) 0.055(5) 0.026(4) -0.004(3) -0.007(3) 0.029(4)
C9 0.038(4) 0.046(4) 0.020(3) 0.001(3) -0.001(3) 0.018(4)
C10 0.027(3) 0.026(3) 0.028(3) 0.002(3) 0.004(3) 0.012(3)
C11 0.030(3) 0.030(4) 0.024(3) 0.005(3) 0.005(3) 0.016(3)
C12 0.040(4) 0.036(4) 0.026(3) 0.003(3) 0.008(3) 0.025(3)
C13 0.039(4) 0.037(4) 0.026(3) 0.004(3) 0.008(3) 0.020(3)
C14 0.042(4) 0.036(4) 0.031(4) 0.004(3) 0.015(3) 0.019(3)
C15 0.047(5) 0.041(4) 0.036(4) 0.002(3) 0.009(3) 0.015(4)
C16 0.062(6) 0.047(5) 0.035(4) -0.006(4) 0.016(4) 0.008(4)
C17 0.085(7) 0.039(5) 0.072(7) 0.000(5) 0.046(6) 0.029(5)
C18 0.077(6) 0.052(6) 0.067(6) 0.010(5) 0.031(5) 0.045(5)
C19 0.053(5) 0.051(5) 0.042(4) 0.004(4) 0.014(4) 0.033(4)
C20 0.034(4) 0.041(4) 0.033(4) 0.005(3) 0.006(3) 0.022(3)
C21 0.036(4) 0.042(4) 0.031(4) 0.006(3) 0.000(3) 0.019(4)
C22 0.038(4) 0.055(5) 0.041(4) -0.003(4) 0.009(3) 0.022(4)
C23 0.030(4) 0.040(4) 0.027(3) 0.001(3) 0.007(3) 0.018(3)
C24 0.042(4) 0.049(5) 0.044(5) -0.004(4) 0.011(4) 0.019(4)
N1 0.038(3) 0.035(3) 0.022(3) -0.002(2) 0.002(2) 0.022(3)
N2 0.037(3) 0.040(4) 0.023(3) 0.001(3) 0.005(2) 0.023(3)
N3 0.047(4) 0.042(4) 0.020(3) 0.005(2) 0.009(2) 0.029(3)
N4 0.046(4) 0.047(4) 0.027(3) 0.007(3) 0.011(3) 0.033(3)
O1 0.053(3) 0.068(4) 0.029(3) 0.002(3) 0.006(2) 0.042(3)
O2 0.064(4) 0.093(5) 0.030(3) -0.007(3) -0.004(3) 0.057(4)
O3 0.038(3) 0.048(3) 0.028(3) 0.005(2) 0.004(2) 0.018(2)
O4 0.044(3) 0.061(4) 0.034(3) 0.009(3) 0.009(2) 0.023(3)
Pb1 0.03260(14) 0.03990(16) 0.02526(13) 0.00419(10) 0.00696(9) 0.01972(12)

loop_
_atom_type_symbol
_atom_type_description
_atom_type_scat_dispersion_real
_atom_type_scat_dispersion_imag
_atom_type_scat_source
C C 0.0033 0.0016 'International Tables Vol C Tables 4.2.6.8 and 6.1.1.4'
H H 0.0000 0.0000 'International Tables Vol C Tables 4.2.6.8 and 6.1.1.4'
N N 0.0061 0.0033 'International Tables Vol C Tables 4.2.6.8 and 6.1.1.4'
O O 0.0106 0.0060 'International Tables Vol C Tables 4.2.6.8 and 6.1.1.4'
Pb Pb -3.3944 10.1111 'International Tables Vol C Tables 4.2.6.8 and 6.1.1.4'

loop_
_geom_angle_atom_site_label_1
_geom_angle_atom_site_label_2
_geom_angle_atom_site_label_3
_geom_angle
_geom_angle_site_symmetry_1
_geom_angle_site_symmetry_3
N2 C1 C2 123.9(6) . .
N2 C1 H1 118.1 . .
C2 C1 H1 118.1 . .
C3 C2 C1 117.8(6) . .
C3 C2 H2 121.1 . .
C1 C2 H2 121.1 . .
C2 C3 C4 121.3(7) . .
C2 C3 H3 119.4 . .
C4 C3 H3 119.4 . .
C5 C4 C3 117.4(6) . .
C5 C4 C12 118.1(6) . .
C3 C4 C12 124.6(6) . .
N2 C5 C4 121.8(6) . .
N2 C5 C6 117.3(6) . .
C4 C5 C6 120.8(6) . .
N1 C6 C10 121.3(6) . .
N1 C6 C5 118.5(6) . .
C10 C6 C5 120.2(6) . .
N1 C7 C8 123.7(6) . .
N1 C7 H7 118.2 . .
C8 C7 H7 118.2 . .
C9 C8 C7 118.7(6) . .
C9 C8 H8 120.7 . .
C7 C8 H8 120.7 . .
C8 C9 C10 118.8(6) . .
C8 C9 H9 120.6 . .
C10 C9 H9 120.6 . .
C6 C10 C9 118.9(6) . .
C6 C10 C11 117.4(6) . .
C9 C10 C11 123.7(6) . .
N3 C11 C12 105.9(6) . .
N3 C11 C10 131.8(6) . .
C12 C11 C10 122.2(6) . .
C11 C12 N4 110.5(6) . .
C11 C12 C4 121.2(6) . .
N4 C12 C4 128.3(6) . .
N4 C13 N3 112.3(6) . .
N4 C13 C14 123.8(6) . .
N3 C13 C14 123.9(6) . .
C19 C14 C15 119.4(7) . .
C19 C14 C13 118.0(7) . .
C15 C14 C13 122.5(7) . .
C14 C15 C16 119.1(8) . .
C14 C15 H15 120.4 . .
C16 C15 H15 120.4 . .
C17 C16 C15 120.3(8) . .
C17 C16 H16 119.8 . .
C15 C16 H16 119.8 . .
C16 C17 C18 120.2(8) . .
C16 C17 H17 119.9 . .
C18 C17 H17 119.9 . .
C19 C18 C17 120.0(9) . .
C19 C18 H18 120.0 . .
C17 C18 H18 120.0 . .
C18 C19 C14 120.9(8) . .
C18 C19 H19 119.5 . .
C14 C19 H19 119.5 . .
O2 C20 O1 122.9(6) . .
O2 C20 C21 119.8(6) . .
O1 C20 C21 117.3(6) . .
C20 C21 C22 115.9(6) . .
C20 C21 H21A 108.3 . .
C22 C21 H21A 108.3 . .
C20 C21 H21B 108.3 . .
C22 C21 H21B 108.3 . .
H21A C21 H21B 107.4 . .
C21 C22 C24 113.1(6) . 1_655
C21 C22 H22A 109.0 . .
C24 C22 H22A 109.0 1_655 .
C21 C22 H22B 109.0 . .
C24 C22 H22B 109.0 1_655 .
H22A C22 H22B 107.8 . .
O4 C23 O3 121.1(7) . .
O4 C23 C24 118.7(6) . .
O3 C23 C24 120.1(7) . .
O4 C23 Pb1 65.1(4) . .
O3 C23 Pb1 56.0(4) . .
C24 C23 Pb1 171.9(5) . .
C23 C24 C22 111.3(7) . 1_455
C23 C24 H24A 109.4 . .
C22 C24 H24A 109.4 1_455 .
C23 C24 H24B 109.4 . .
C22 C24 H24B 109.4 1_455 .
H24A C24 H24B 108.0 . .
C7 N1 C6 118.6(6) . .
C7 N1 Pb1 120.8(4) . .
C6 N1 Pb1 120.3(4) . .
C1 N2 C5 117.9(6) . .
C1 N2 Pb1 121.3(4) . .
C5 N2 Pb1 120.3(4) . .
C13 N3 C11 106.9(5) . .
C13 N3 H3A 126.6 . .
C11 N3 H3A 126.6 . .
C13 N4 C12 104.4(6) . .
C20 O1 Pb1 95.9(4) . .
C20 O2 Pb1 88.6(4) . .
C23 O3 Pb1 97.7(4) . .
C23 O4 Pb1 89.3(4) . .
O3 Pb1 O1 83.62(19) . .
O3 Pb1 N1 80.47(18) . .
O1 Pb1 N1 77.79(17) . .
O3 Pb1 O4 51.85(17) . .
O1 Pb1 O4 118.79(19) . .
N1 Pb1 O4 123.04(18) . .
O3 Pb1 N2 78.71(18) . .
O1 Pb1 N2 139.17(17) . .
N1 Pb1 N2 63.21(17) . .
O4 Pb1 N2 76.99(18) . .
O3 Pb1 O2 85.1(2) . .
O1 Pb1 O2 50.96(16) . .
N1 Pb1 O2 127.97(17) . .
O4 Pb1 O2 81.88(18) . .
N2 Pb1 O2 158.47(19) . .
O3 Pb1 C23 26.29(18) . .
O1 Pb1 C23 102.7(2) . .
N1 Pb1 C23 102.05(19) . .
O4 Pb1 C23 25.57(18) . .
N2 Pb1 C23 75.69(19) . .
O2 Pb1 C23 83.5(2) . .

loop_
_geom_bond_atom_site_label_1
_geom_bond_atom_site_label_2
_geom_bond_distance
_geom_bond_site_symmetry_2
C1 N2 1.324(8) .
C1 C2 1.417(10) .
C1 H1 0.9300 .
C2 C3 1.319(10) .
C2 H2 0.9300 .
C3 C4 1.413(9) .
C3 H3 0.9300 .
C4 C5 1.406(9) .
C4 C12 1.429(9) .
C5 N2 1.354(8) .
C5 C6 1.463(8) .
C6 N1 1.349(8) .
C6 C10 1.404(9) .
C7 N1 1.321(8) .
C7 C8 1.394(9) .
C7 H7 0.9300 .
C8 C9 1.366(10) .
C8 H8 0.9300 .
C9 C10 1.405(9) .
C9 H9 0.9300 .
C10 C11 1.447(9) .
C11 N3 1.367(8) .
C11 C12 1.378(9) .
C12 N4 1.379(8) .
C13 N4 1.330(8) .
C13 N3 1.362(8) .
C13 C14 1.460(9) .
C14 C19 1.385(10) .
C14 C15 1.391(10) .
C15 C16 1.399(11) .
C15 H15 0.9300 .
C16 C17 1.360(13) .
C16 H16 0.9300 .
C17 C18 1.391(14) .
C17 H17 0.9300 .
C18 C19 1.357(11) .
C18 H18 0.9300 .
C19 H19 0.9300 .
C20 O2 1.246(8) .
C20 O1 1.277(8) .
C20 C21 1.496(9) .
C21 C22 1.526(10) .
C21 H21A 0.9700 .
C21 H21B 0.9700 .
C22 C24 1.548(10) 1_655
C22 H22A 0.9700 .
C22 H22B 0.9700 .
C23 O4 1.237(9) .
C23 O3 1.281(8) .
C23 C24 1.489(10) .
C23 Pb1 2.866(7) .
C24 C22 1.548(10) 1_455
C24 H24A 0.9700 .
C24 H24B 0.9700 .
N1 Pb1 2.598(5) .
N2 Pb1 2.609(5) .
N3 H3A 0.8600 .
O1 Pb1 2.483(5) .
O2 Pb1 2.656(6) .
O3 Pb1 2.399(5) .
O4 Pb1 2.600(6) .
